data_1548612
loop_
_publ_author_name
'Yuan, Shiru'
'Luo, Yuchen'
'Peng, Jingyi'
'Miao, Maozhong'
'Xu, Jianfeng'
'Ren, Hongjun'

_publ_section_title
;
 Oxidative Asymmetric [2 + 3] Annulation of Aldehydes with Azomethine
 Imines Enabled by N-Heterocyclic Carbene Catalysis.
;
_journal_issue 22
_journal_name_full 'Organic letters'
_journal_page_first 6100
_journal_page_last 6103
_journal_paper_doi 10.1021/acs.orglett.7b02948
_journal_volume 19
_journal_year 2017
_chemical_absolute_configuration rmad
_chemical_formula_moiety 'C19 H17 Br N2 O2'
_chemical_formula_sum 'C19 H17 Br N2 O2'
_chemical_formula_weight 385.25
_space_group_crystal_system orthorhombic
_space_group_IT_number 19
_space_group_name_Hall 'P 2ac 2ab'
_space_group_name_H-M_alt 'P 21 21 21'
_symmetry_space_group_name_Hall 'P 2ac 2ab'
_symmetry_space_group_name_H-M 'P 21 21 21'
_atom_sites_solution_hydrogens geom
_atom_sites_solution_primary direct
_audit_creation_date 2017-06-30
_audit_creation_method
;
Olex2 1.2
(compiled 2017.03.28 svn.r3405 for OlexSys, GUI svn.r5337)
;
_cell_angle_alpha 90
_cell_angle_beta 90
_cell_angle_gamma 90
_cell_formula_units_Z 4
_cell_length_a 6.2066(5)
_cell_length_b 16.3879(14)
_cell_length_c 16.6057(16)
_cell_measurement_reflns_used 2020
_cell_measurement_temperature 293(2)
_cell_measurement_theta_max 29.2310
_cell_measurement_theta_min 3.2757
_cell_volume 1689.0(3)
_computing_cell_refinement
;
CrysAlisPro, Agilent Technologies,
Version 1.171.35.11 (release 16-05-2011 CrysAlis171 .NET)
(compiled May 16 2011,17:55:39)
;
_computing_data_collection
;
CrysAlisPro, Agilent Technologies,
Version 1.171.35.11 (release 16-05-2011 CrysAlis171 .NET)
(compiled May 16 2011,17:55:39)
;
_computing_data_reduction
;
CrysAlisPro, Agilent Technologies,
Version 1.171.35.11 (release 16-05-2011 CrysAlis171 .NET)
(compiled May 16 2011,17:55:39)
;
_computing_molecular_graphics 'Olex2 (Dolomanov et al., 2009)'
_computing_publication_material 'Olex2 (Dolomanov et al., 2009)'
_computing_structure_refinement 'ShelXL (Sheldrick, 2015)'
_computing_structure_solution 'ShelXS (Sheldrick, 2008)'
_diffrn_ambient_temperature 293.15
_diffrn_detector_area_resol_mean 10.3592
_diffrn_measured_fraction_theta_full 0.997
_diffrn_measured_fraction_theta_max 0.997
_diffrn_measurement_details
;
#__ type_ start__ end____ width___ exp.time_
  1 omega  -38.00   50.00   1.0000    4.0000
omega____ theta____ kappa____ phi______ frames
    -      -11.4683   38.0000 -150.0000 88

#__ type_ start__ end____ width___ exp.time_
  2 omega  -75.00   10.00   1.0000    4.0000
omega____ theta____ kappa____ phi______ frames
    -      -11.4683  -77.0000  -60.0000 85

#__ type_ start__ end____ width___ exp.time_
  3 omega  -87.00   14.00   1.0000    4.0000
omega____ theta____ kappa____ phi______ frames
    -      -11.4683  -38.0000   30.0000 101
;
_diffrn_measurement_device_type 'Xcalibur, Atlas, Gemini ultra'
_diffrn_measurement_method '\w scans'
_diffrn_orient_matrix_UB_11 0.0188790000
_diffrn_orient_matrix_UB_12 0.0034591000
_diffrn_orient_matrix_UB_13 0.0419713000
_diffrn_orient_matrix_UB_21 -0.0543166000
_diffrn_orient_matrix_UB_22 -0.0374932000
_diffrn_orient_matrix_UB_23 0.0064443000
_diffrn_orient_matrix_UB_31 0.0987934000
_diffrn_orient_matrix_UB_32 -0.0213483000
_diffrn_orient_matrix_UB_33 -0.0045118000
_diffrn_radiation_monochromator graphite
_diffrn_radiation_type MoK\a
_diffrn_radiation_wavelength 0.71073
_diffrn_reflns_av_R_equivalents 0.0534
_diffrn_reflns_av_unetI/netI 0.0567
_diffrn_reflns_Laue_measured_fraction_full 0.997
_diffrn_reflns_Laue_measured_fraction_max 0.997
_diffrn_reflns_limit_h_max 6
_diffrn_reflns_limit_h_min -7
_diffrn_reflns_limit_k_max 19
_diffrn_reflns_limit_k_min -16
_diffrn_reflns_limit_l_max 13
_diffrn_reflns_limit_l_min -20
_diffrn_reflns_number 10506
_diffrn_reflns_point_group_measured_fraction_full 0.998
_diffrn_reflns_point_group_measured_fraction_max 0.998
_diffrn_reflns_theta_full 25.242
_diffrn_reflns_theta_max 25.342
_diffrn_reflns_theta_min 3.493
_diffrn_source 'Enhance (Mo) X-ray Source'
_exptl_absorpt_coefficient_mu 2.447
_exptl_absorpt_correction_T_max 1.00000
_exptl_absorpt_correction_T_min 0.81792
_exptl_absorpt_correction_type multi-scan
_exptl_absorpt_process_details
;
CrysAlisPro, Agilent Technologies,
Version 1.171.35.11 (release 16-05-2011 CrysAlis171 .NET)
(compiled May 16 2011,17:55:39)
Empirical absorption correction using spherical harmonics,
 implemented in SCALE3 ABSPACK scaling algorithm.
;
_exptl_crystal_colour colourless
_exptl_crystal_colour_primary colourless
_exptl_crystal_density_diffrn 1.515
_exptl_crystal_description needle
_exptl_crystal_F_000 784
_exptl_crystal_size_max 0.49
_exptl_crystal_size_mid 0.19
_exptl_crystal_size_min 0.16
_refine_diff_density_max 0.272
_refine_diff_density_min -0.485
_refine_diff_density_rms 0.060
_refine_ls_abs_structure_details
;
 Flack x determined using 751 quotients [(I+)-(I-)]/[(I+)+(I-)]
 (Parsons, Flack and Wagner, Acta Cryst. B69 (2013) 249-259).
;
_refine_ls_abs_structure_Flack -0.020(7)
_refine_ls_extinction_method none
_refine_ls_goodness_of_fit_ref 1.055
_refine_ls_hydrogen_treatment constr
_refine_ls_matrix_type full
_refine_ls_number_parameters 217
_refine_ls_number_reflns 3077
_refine_ls_number_restraints 0
_refine_ls_restrained_S_all 1.055
_refine_ls_R_factor_all 0.0705
_refine_ls_R_factor_gt 0.0420
_refine_ls_shift/su_max 0.001
_refine_ls_shift/su_mean 0.000
_refine_ls_structure_factor_coef Fsqd
_refine_ls_weighting_details 'w=1/[\s^2^(Fo^2^)+(0.0323P)^2^+0.3016P] where P=(Fo^2^+2Fc^2^)/3'
_refine_ls_weighting_scheme calc
_refine_ls_wR_factor_gt 0.0777
_refine_ls_wR_factor_ref 0.0907
_reflns_Friedel_coverage 0.713
_reflns_Friedel_fraction_full 1.000
_reflns_Friedel_fraction_max 1.000
_reflns_number_gt 2254
_reflns_number_total 3077
_reflns_threshold_expression 'I > 2\s(I)'
_cod_data_source_file ol7b02948_si_001.cif
_cod_data_source_block 170630_ysr3c
_cod_database_code 1548612
_shelx_shelxl_version_number 2016/6
_chemical_oxdiff_formula 'c h n o br'
_shelx_space_group_comment
;
The symmetry employed for this shelxl refinement is uniquely defined
by the following loop, which should always be used as a source of
symmetry information in preference to the above space-group names.
They are only intended as comments.
;
_shelx_estimated_absorpt_t_max 0.696
_shelx_estimated_absorpt_t_min 0.380
_reflns_odcompleteness_completeness 99.65
_reflns_odcompleteness_iscentric 1
_reflns_odcompleteness_theta 26.32
_olex2_refinement_description
;
1. Fixed Uiso
 At 1.2 times of:
  All C(H) groups, All C(H,H) groups
2.a Ternary CH refined with riding coordinates:
 C4(H4), C5(H5)
2.b Secondary CH2 refined with riding coordinates:
 C2(H2A,H2B), C3(H3A,H3B), C13(H13A,H13B)
2.c Aromatic/amide H refined with riding coordinates:
 C8(H8), C9(H9), C10(H10), C11(H11), C12(H12), C15(H15), C16(H16), C18(H18),
 C19(H19)
;
_olex2_submission_special_instructions 'No special instructions were received'

loop_
_space_group_symop_operation_xyz
'x, y, z'
'-x+1/2, -y, z+1/2'
'x+1/2, -y+1/2, -z'
'-x, y+1/2, -z+1/2'

loop_
_atom_site_label
_atom_site_type_symbol
_atom_site_fract_x
_atom_site_fract_y
_atom_site_fract_z
_atom_site_U_iso_or_equiv
_atom_site_adp_type
_atom_site_occupancy
_atom_site_site_symmetry_order
_atom_site_calc_flag
_atom_site_refinement_flags_posn
Br1 Br 0.04117(11) 0.34985(4) 0.66121(4) 0.0703(3) Uani 1 1 d .
O1 O 0.7921(8) -0.2657(3) 0.5495(3) 0.0615(13) Uani 1 1 d .
O2 O 0.8771(7) -0.0806(3) 0.5317(3) 0.0601(12) Uani 1 1 d .
N1 N 0.6310(7) -0.1531(3) 0.6058(3) 0.0440(11) Uani 1 1 d .
N2 N 0.4571(6) -0.1370(2) 0.6615(2) 0.0375(10) Uani 1 1 d .
C1 C 0.6464(11) -0.2365(4) 0.5879(4) 0.0464(15) Uani 1 1 d .
C2 C 0.4558(10) -0.2749(3) 0.6260(4) 0.0523(16) Uani 1 1 d .
H2A H 0.495853 -0.302894 0.675292 0.063 Uiso 1 1 calc R
H2B H 0.388525 -0.313677 0.589769 0.063 Uiso 1 1 calc R
C3 C 0.3053(10) -0.2040(4) 0.6437(4) 0.0501(16) Uani 1 1 d .
H3A H 0.215998 -0.191206 0.597459 0.060 Uiso 1 1 calc R
H3B H 0.213500 -0.215532 0.689597 0.060 Uiso 1 1 calc R
C4 C 0.3863(8) -0.0529(3) 0.6413(3) 0.0374(14) Uani 1 1 d .
H4 H 0.277812 -0.054988 0.598424 0.045 Uiso 1 1 calc R
C5 C 0.5923(8) -0.0133(3) 0.6090(3) 0.0387(13) Uani 1 1 d .
H5 H 0.670971 0.010465 0.654436 0.046 Uiso 1 1 calc R
C6 C 0.7222(9) -0.0835(4) 0.5763(4) 0.0422(14) Uani 1 1 d .
C7 C 0.2918(8) -0.0115(3) 0.7147(4) 0.0390(14) Uani 1 1 d .
C8 C 0.0999(9) 0.0312(4) 0.7086(4) 0.0505(16) Uani 1 1 d .
H8 H 0.026515 0.032305 0.659806 0.061 Uiso 1 1 calc R
C9 C 0.0168(12) 0.0721(4) 0.7740(5) 0.068(2) Uani 1 1 d .
H9 H -0.111761 0.100869 0.769324 0.082 Uiso 1 1 calc R
C10 C 0.1240(12) 0.0703(4) 0.8461(5) 0.070(2) Uani 1 1 d .
H10 H 0.068061 0.097957 0.890281 0.084 Uiso 1 1 calc R
C11 C 0.3143(12) 0.0278(4) 0.8533(4) 0.0637(19) Uani 1 1 d .
H11 H 0.386373 0.026879 0.902372 0.076 Uiso 1 1 calc R
C12 C 0.3998(10) -0.0139(4) 0.7872(3) 0.0494(16) Uani 1 1 d .
H12 H 0.527896 -0.042895 0.792076 0.059 Uiso 1 1 calc R
C13 C 0.5642(10) 0.0527(3) 0.5445(3) 0.0473(15) Uani 1 1 d .
H13A H 0.705770 0.070268 0.526792 0.057 Uiso 1 1 calc R
H13B H 0.491700 0.028796 0.498454 0.057 Uiso 1 1 calc R
C14 C 0.4394(9) 0.1265(3) 0.5711(3) 0.0401(13) Uani 1 1 d .
C15 C 0.2374(9) 0.1434(4) 0.5401(3) 0.0472(15) Uani 1 1 d .
H15 H 0.180130 0.109124 0.500956 0.057 Uiso 1 1 calc R
C16 C 0.1187(9) 0.2096(4) 0.5655(4) 0.0498(16) Uani 1 1 d .
H16 H -0.016933 0.220067 0.543980 0.060 Uiso 1 1 calc R
C17 C 0.2050(10) 0.2597(4) 0.6231(4) 0.0466(16) Uani 1 1 d .
C18 C 0.4069(9) 0.2469(3) 0.6538(4) 0.0487(15) Uani 1 1 d .
H18 H 0.465944 0.282777 0.691140 0.058 Uiso 1 1 calc R
C19 C 0.5209(10) 0.1795(4) 0.6279(3) 0.0497(15) Uani 1 1 d .
H19 H 0.656715 0.169588 0.649362 0.060 Uiso 1 1 calc R

loop_
_atom_site_aniso_label
_atom_site_aniso_U_11
_atom_site_aniso_U_22
_atom_site_aniso_U_33
_atom_site_aniso_U_23
_atom_site_aniso_U_13
_atom_site_aniso_U_12
Br1 0.0916(5) 0.0528(4) 0.0664(4) -0.0020(4) 0.0125(4) 0.0265(4)
O1 0.077(3) 0.045(3) 0.063(3) 0.002(2) 0.012(2) 0.020(2)
O2 0.057(3) 0.053(3) 0.071(3) 0.001(2) 0.023(2) 0.006(2)
N1 0.047(2) 0.035(3) 0.050(3) -0.002(3) 0.009(2) 0.005(3)
N2 0.044(2) 0.034(3) 0.035(2) -0.003(2) 0.001(2) 0.000(2)
C1 0.068(4) 0.033(4) 0.038(4) -0.002(3) -0.001(3) 0.011(3)
C2 0.077(4) 0.032(4) 0.048(4) -0.004(3) 0.001(3) -0.003(3)
C3 0.059(3) 0.040(4) 0.051(4) -0.006(3) 0.008(3) -0.009(3)
C4 0.042(3) 0.028(3) 0.042(4) -0.003(3) -0.004(2) 0.002(2)
C5 0.043(3) 0.033(3) 0.040(3) -0.003(3) 0.001(2) 0.005(3)
C6 0.046(3) 0.034(4) 0.047(4) 0.007(3) 0.003(3) 0.002(3)
C7 0.040(3) 0.034(4) 0.043(3) -0.003(3) 0.007(3) -0.005(3)
C8 0.043(4) 0.051(4) 0.058(4) -0.003(3) 0.008(3) 0.000(3)
C9 0.070(5) 0.054(5) 0.081(5) -0.010(4) 0.022(4) 0.003(4)
C10 0.095(5) 0.040(4) 0.074(5) -0.016(4) 0.037(5) -0.013(4)
C11 0.099(5) 0.050(5) 0.042(4) -0.003(3) 0.007(4) -0.028(4)
C12 0.062(4) 0.046(4) 0.040(3) 0.002(3) 0.003(3) -0.007(3)
C13 0.060(4) 0.036(4) 0.046(3) 0.003(3) 0.012(3) 0.007(3)
C14 0.052(3) 0.031(3) 0.038(3) 0.005(3) 0.003(3) 0.002(3)
C15 0.057(4) 0.041(4) 0.044(4) -0.002(3) -0.003(3) 0.002(3)
C16 0.049(3) 0.048(4) 0.053(4) 0.005(3) 0.000(3) 0.003(3)
C17 0.063(4) 0.033(4) 0.043(4) 0.007(3) 0.009(3) 0.003(3)
C18 0.063(4) 0.035(3) 0.048(4) -0.002(3) -0.005(3) 0.001(3)
C19 0.058(4) 0.043(4) 0.049(4) 0.004(3) -0.004(3) 0.004(3)

loop_
_atom_type_symbol
_atom_type_description
_atom_type_scat_dispersion_real
_atom_type_scat_dispersion_imag
_atom_type_scat_source
C C 0.0033 0.0016 'International Tables Vol C Tables 4.2.6.8 and 6.1.1.4'
H H 0.0000 0.0000 'International Tables Vol C Tables 4.2.6.8 and 6.1.1.4'
Br Br -0.2901 2.4595 'International Tables Vol C Tables 4.2.6.8 and 6.1.1.4'
N N 0.0061 0.0033 'International Tables Vol C Tables 4.2.6.8 and 6.1.1.4'
O O 0.0106 0.0060 'International Tables Vol C Tables 4.2.6.8 and 6.1.1.4'

loop_
_geom_angle_atom_site_label_1
_geom_angle_atom_site_label_2
_geom_angle_atom_site_label_3
_geom_angle
C1 N1 N2 111.3(5)
C6 N1 N2 112.8(5)
C6 N1 C1 135.3(5)
N1 N2 C3 102.3(4)
N1 N2 C4 104.2(4)
C3 N2 C4 117.1(4)
O1 C1 N1 123.4(6)
O1 C1 C2 131.0(6)
N1 C1 C2 105.6(5)
C1 C2 H2A 110.9
C1 C2 H2B 110.9
C1 C2 C3 104.4(5)
H2A C2 H2B 108.9
C3 C2 H2A 110.9
C3 C2 H2B 110.9
N2 C3 C2 102.4(5)
N2 C3 H3A 111.3
N2 C3 H3B 111.3
C2 C3 H3A 111.3
C2 C3 H3B 111.3
H3A C3 H3B 109.2
N2 C4 H4 109.5
N2 C4 C5 103.0(4)
N2 C4 C7 110.3(4)
C5 C4 H4 109.5
C7 C4 H4 109.5
C7 C4 C5 114.6(4)
C4 C5 H5 108.3
C4 C5 C13 116.7(4)
C6 C5 C4 104.5(4)
C6 C5 H5 108.3
C6 C5 C13 110.4(4)
C13 C5 H5 108.3
O2 C6 N1 125.5(6)
O2 C6 C5 127.8(6)
N1 C6 C5 106.7(5)
C8 C7 C4 120.0(5)
C12 C7 C4 120.2(5)
C12 C7 C8 119.7(5)
C7 C8 H8 119.6
C9 C8 C7 120.7(6)
C9 C8 H8 119.6
C8 C9 H9 120.1
C10 C9 C8 119.8(7)
C10 C9 H9 120.1
C9 C10 H10 119.9
C9 C10 C11 120.3(7)
C11 C10 H10 119.9
C10 C11 H11 119.8
C10 C11 C12 120.3(7)
C12 C11 H11 119.8
C7 C12 C11 119.2(6)
C7 C12 H12 120.4
C11 C12 H12 120.4
C5 C13 H13A 108.5
C5 C13 H13B 108.5
H13A C13 H13B 107.5
C14 C13 C5 114.9(4)
C14 C13 H13A 108.5
C14 C13 H13B 108.5
C15 C14 C13 121.3(5)
C19 C14 C13 121.3(5)
C19 C14 C15 117.4(5)
C14 C15 H15 119.0
C16 C15 C14 121.9(6)
C16 C15 H15 119.0
C15 C16 H16 120.8
C17 C16 C15 118.4(5)
C17 C16 H16 120.8
C16 C17 Br1 119.2(5)
C18 C17 Br1 119.0(5)
C18 C17 C16 121.7(6)
C17 C18 H18 120.8
C17 C18 C19 118.4(6)
C19 C18 H18 120.8
C14 C19 C18 122.0(6)
C14 C19 H19 119.0
C18 C19 H19 119.0

loop_
_geom_bond_atom_site_label_1
_geom_bond_atom_site_label_2
_geom_bond_distance
Br1 C17 1.902(6)
O1 C1 1.206(7)
O2 C6 1.214(7)
N1 N2 1.446(5)
N1 C1 1.403(8)
N1 C6 1.363(7)
N2 C3 1.476(7)
N2 C4 1.486(6)
C1 C2 1.482(8)
C2 H2A 0.9700
C2 H2B 0.9700
C2 C3 1.520(8)
C3 H3A 0.9700
C3 H3B 0.9700
C4 H4 0.9800
C4 C5 1.531(7)
C4 C7 1.513(7)
C5 H5 0.9800
C5 C6 1.506(8)
C5 C13 1.532(7)
C7 C8 1.385(7)
C7 C12 1.378(8)
C8 H8 0.9300
C8 C9 1.377(8)
C9 H9 0.9300
C9 C10 1.369(10)
C10 H10 0.9300
C10 C11 1.376(9)
C11 H11 0.9300
C11 C12 1.397(8)
C12 H12 0.9300
C13 H13A 0.9700
C13 H13B 0.9700
C13 C14 1.502(7)
C14 C15 1.383(8)
C14 C19 1.378(8)
C15 H15 0.9300
C15 C16 1.377(8)
C16 H16 0.9300
C16 C17 1.370(8)
C17 C18 1.369(8)
C18 H18 0.9300
C18 C19 1.380(8)
C19 H19 0.9300
